data_7236090
loop_
_publ_author_name
'Seth, Soana'
'Savitha, Govardhan'
'Moorthy, Jarugu Narasimha'

_publ_section_title
;
 Diverse isostructural MOFs by postsynthetic metal node metathesis:
 anionic-to-cationic framework conversion, luminescence and separation of
 dyes
;
_journal_issue 45
_journal_name_full 'Journal of Materials Chemistry A'
_journal_page_first 22915
_journal_paper_doi 10.1039/C5TA04551G
_journal_volume 3
_journal_year 2015
_chemical_formula_moiety 'C88 H60 Cd3  O24 '
_chemical_formula_sum 'C88 H60 Cd3 O24'
_chemical_formula_weight 1838.59
_chemical_name_systematic 3,3',5,5'-tetrakis(p-carboxyphenyl)-2,2',6,6'-tetramethoxy-1,1'-biphenyl
_space_group_crystal_system triclinic
_space_group_IT_number 2
_space_group_name_Hall '-P 1'
_space_group_name_H-M_alt 'P -1'
_atom_sites_solution_hydrogens geom
_audit_creation_method SHELXL-2014/5
_audit_update_record
;
2015-02-06 deposited with the CCDC.
2015-10-01 downloaded from the CCDC.
;
_cell_angle_alpha 67.016(3)
_cell_angle_beta 81.847(3)
_cell_angle_gamma 62.703(2)
_cell_formula_units_Z 1
_cell_length_a 15.277(2)
_cell_length_b 16.131(2)
_cell_length_c 17.297(3)
_cell_measurement_temperature 100(2)
_cell_volume 3483.6(9)
_computing_cell_refinement 'Bruker SAINT'
_computing_data_collection 'Bruker APEX2'
_computing_data_reduction 'Bruker SAINT'
_computing_structure_refinement 'SHELXL-2014/5 (Sheldrick, 2014)'
_computing_structure_solution SHELX-97
_diffrn_ambient_temperature 100(2)
_diffrn_measured_fraction_theta_full 0.978
_diffrn_measured_fraction_theta_max 0.870
_diffrn_measurement_device_type 'Bruker APEX-II CCD'
_diffrn_measurement_method '\f and \w scans'
_diffrn_radiation_monochromator graphite
_diffrn_radiation_type MoK\a
_diffrn_radiation_wavelength 0.71073
_diffrn_reflns_av_R_equivalents 0.0368
_diffrn_reflns_av_unetI/netI 0.1133
_diffrn_reflns_Laue_measured_fraction_full 0.978
_diffrn_reflns_Laue_measured_fraction_max 0.870
_diffrn_reflns_limit_h_max 13
_diffrn_reflns_limit_h_min -20
_diffrn_reflns_limit_k_max 16
_diffrn_reflns_limit_k_min -21
_diffrn_reflns_limit_l_max 14
_diffrn_reflns_limit_l_min -22
_diffrn_reflns_number 21432
_diffrn_reflns_point_group_measured_fraction_full 0.978
_diffrn_reflns_point_group_measured_fraction_max 0.870
_diffrn_reflns_theta_full 25.242
_diffrn_reflns_theta_max 28.387
_diffrn_reflns_theta_min 1.280
_diffrn_source 'sealed tube'
_exptl_absorpt_coefficient_mu 0.499
_exptl_crystal_colour colorless
_exptl_crystal_density_diffrn 0.876
_exptl_crystal_description prism
_exptl_crystal_F_000 924
_exptl_crystal_size_max 0.2
_exptl_crystal_size_mid 0.2
_exptl_crystal_size_min 0.2
_refine_diff_density_max 1.155
_refine_diff_density_min -2.372
_refine_diff_density_rms 0.120
_refine_ls_extinction_method none
_refine_ls_goodness_of_fit_ref 0.934
_refine_ls_hydrogen_treatment constr
_refine_ls_matrix_type full
_refine_ls_number_parameters 470
_refine_ls_number_reflns 15202
_refine_ls_number_restraints 0
_refine_ls_restrained_S_all 0.934
_refine_ls_R_factor_all 0.1198
_refine_ls_R_factor_gt 0.0724
_refine_ls_shift/su_max 0.036
_refine_ls_shift/su_mean 0.000
_refine_ls_structure_factor_coef Fsqd
_refine_ls_weighting_details 'w=1/[\s^2^(Fo^2^)+(0.1158P)^2^] where P=(Fo^2^+2Fc^2^)/3'
_refine_ls_weighting_scheme calc
_refine_ls_wR_factor_gt 0.1936
_refine_ls_wR_factor_ref 0.2286
_reflns_Friedel_coverage 0.000
_reflns_number_gt 6762
_reflns_number_total 15202
_reflns_threshold_expression 'I > 2\s(I)'
_cod_data_source_file c5ta04551g2.cif
_cod_data_source_block cdmof2
_cod_original_formula_sum 'C88 H60 Cd3  O24 '
_cod_database_code 7236090
_shelx_space_group_comment
;
The symmetry employed for this shelxl refinement is uniquely defined
by the following loop, which should always be used as a source of
symmetry information in preference to the above space-group names.
They are only intended as comments.
;
_shelxl_version_number 2014/5

loop_
_space_group_symop_operation_xyz
'x, y, z'
'-x, -y, -z'

loop_
_atom_site_label
_atom_site_type_symbol
_atom_site_fract_x
_atom_site_fract_y
_atom_site_fract_z
_atom_site_U_iso_or_equiv
_atom_site_adp_type
_atom_site_occupancy
_atom_site_site_symmetry_order
_atom_site_calc_flag
_atom_site_refinement_flags_posn
_atom_site_refinement_flags_adp
_atom_site_refinement_flags_occupancy
C1 C 1.6896(5) 0.2131(6) -0.1196(4) 0.070(2) Uani 1 1 d . . .
C2 C 1.5987(4) 0.2724(5) -0.0990(4) 0.0601(18) Uani 1 1 d . . .
H2 H 1.5932 0.2905 -0.0530 0.072 Uiso 1 1 calc R U .
C3 C 1.5167(5) 0.3049(5) -0.1453(4) 0.0590(18) Uani 1 1 d . . .
H3 H 1.4554 0.3428 -0.1291 0.071 Uiso 1 1 calc R U .
C4 C 1.5219(4) 0.2832(5) -0.2155(3) 0.0569(18) Uani 1 1 d . . .
C5 C 1.6143(6) 0.2327(9) -0.2390(4) 0.127(4) Uani 1 1 d . . .
H5 H 1.6210 0.2235 -0.2897 0.152 Uiso 1 1 calc R U .
C6 C 1.6979(5) 0.1950(8) -0.1907(4) 0.112(4) Uani 1 1 d . . .
H6 H 1.7595 0.1574 -0.2069 0.134 Uiso 1 1 calc R U .
C7 C 1.4306(5) 0.3109(5) -0.2624(4) 0.0664(6) Uani 1 1 d . . .
C8 C 1.4148(5) 0.3576(5) -0.3482(4) 0.0664(6) Uani 1 1 d . . .
C9 C 1.3304(5) 0.3765(5) -0.3874(4) 0.0664(6) Uani 1 1 d . . .
C10 C 1.2587(5) 0.3526(5) -0.3387(4) 0.0664(6) Uani 1 1 d . . .
C11 C 1.2719(5) 0.3076(5) -0.2504(4) 0.0664(6) Uani 1 1 d . . .
C12 C 1.3571(5) 0.2879(5) -0.2158(4) 0.0664(6) Uani 1 1 d . . .
H12 H 1.3668 0.2574 -0.1576 0.080 Uiso 1 1 calc R U .
C13 C 1.1971(4) 0.2862(5) -0.1939(3) 0.0523(16) Uani 1 1 d . . .
C14 C 1.1037(5) 0.3614(5) -0.1916(4) 0.071(2) Uani 1 1 d . . .
H14 H 1.0857 0.4263 -0.2307 0.085 Uiso 1 1 calc R U .
C15 C 1.0361(5) 0.3421(6) -0.1324(4) 0.075(2) Uani 1 1 d . . .
H15 H 0.9752 0.3940 -0.1306 0.090 Uiso 1 1 calc R U .
C16 C 1.0607(5) 0.2460(5) -0.0772(4) 0.0569(17) Uani 1 1 d . . .
C17 C 1.1512(5) 0.1687(5) -0.0813(4) 0.0633(19) Uani 1 1 d . . .
H17 H 1.1666 0.1025 -0.0467 0.076 Uiso 1 1 calc R U .
C18 C 1.2182(5) 0.1917(5) -0.1379(4) 0.0654(19) Uani 1 1 d . . .
H18 H 1.2804 0.1402 -0.1375 0.079 Uiso 1 1 calc R U .
C19 C 1.3170(4) 0.4235(4) -0.4821(3) 0.0484(15) Uani 1 1 d . . .
C20 C 1.3830(4) 0.3734(4) -0.5308(4) 0.0514(16) Uani 1 1 d . . .
C21 C 1.3758(4) 0.4204(5) -0.6192(3) 0.0535(17) Uani 1 1 d . . .
C22 C 1.3006(4) 0.5150(4) -0.6550(4) 0.0584(18) Uani 1 1 d . . .
H22 H 1.2948 0.5455 -0.7133 0.070 Uiso 1 1 calc R U .
C23 C 1.2324(4) 0.5675(4) -0.6082(3) 0.0522(16) Uani 1 1 d . . .
C24 C 1.2425(4) 0.5194(5) -0.5207(3) 0.0524(16) Uani 1 1 d . . .
C25 C 1.4554(4) 0.3742(5) -0.6726(4) 0.0561(17) Uani 1 1 d . . .
C26 C 1.4930(5) 0.2737(5) -0.6624(4) 0.0608(18) Uani 1 1 d . . .
H26 H 1.4663 0.2331 -0.6239 0.073 Uiso 1 1 calc R U .
C27 C 1.5707(5) 0.2345(5) -0.7102(4) 0.0655(19) Uani 1 1 d . . .
H27 H 1.5977 0.1668 -0.7019 0.079 Uiso 1 1 calc R U .
C28 C 1.6090(4) 0.2968(5) -0.7713(4) 0.0590(18) Uani 1 1 d . . .
C29 C 1.5642(5) 0.3972(5) -0.7852(4) 0.066(2) Uani 1 1 d . . .
H29 H 1.5854 0.4400 -0.8278 0.079 Uiso 1 1 calc R U .
C30 C 1.4885(6) 0.4355(5) -0.7374(4) 0.074(2) Uani 1 1 d . . .
H30 H 1.4586 0.5041 -0.7487 0.089 Uiso 1 1 calc R U .
C31 C 1.4989(5) 0.4489(5) -0.3937(4) 0.0664(6) Uani 1 1 d . . .
H31A H 1.5059 0.4369 -0.3355 0.100 Uiso 1 1 calc R U .
H31B H 1.4445 0.5132 -0.4200 0.100 Uiso 1 1 calc R U .
H31C H 1.5583 0.4480 -0.4211 0.100 Uiso 1 1 calc R U .
C32 C 1.1613(5) 0.2877(5) -0.3711(4) 0.0664(6) Uani 1 1 d . . .
H32A H 1.1158 0.3071 -0.4150 0.100 Uiso 1 1 calc R U .
H32B H 1.1356 0.2636 -0.3174 0.100 Uiso 1 1 calc R U .
H32C H 1.2236 0.2355 -0.3762 0.100 Uiso 1 1 calc R U .
C33 C 1.0779(5) 0.5966(6) -0.4772(4) 0.088(3) Uani 1 1 d . . .
H33A H 1.0467 0.6018 -0.4260 0.133 Uiso 1 1 calc R U .
H33B H 1.0709 0.5463 -0.4888 0.133 Uiso 1 1 calc R U .
H33C H 1.0475 0.6601 -0.5227 0.133 Uiso 1 1 calc R U .
C34 C 1.4338(7) 0.2022(6) -0.4515(5) 0.106(3) Uani 1 1 d . . .
H34A H 1.4628 0.1540 -0.4783 0.159 Uiso 1 1 calc R U .
H34B H 1.3633 0.2286 -0.4545 0.159 Uiso 1 1 calc R U .
H34C H 1.4569 0.1701 -0.3936 0.159 Uiso 1 1 calc R U .
C35 C 1.7814(4) 0.1696(5) -0.0602(4) 0.063(2) Uani 1 1 d . . .
C36 C 0.9913(6) 0.2219(7) -0.0144(4) 0.066(2) Uani 1 1 d . . .
C37 C 1.0330(4) 0.8686(5) -0.7515(3) 0.0502(17) Uani 1 1 d . . .
C38 C 1.0835(5) 0.8501(5) -0.6806(4) 0.0605(18) Uani 1 1 d . . .
H38 H 1.0765 0.9025 -0.6661 0.073 Uiso 1 1 calc R U .
C39 C 1.1447(5) 0.7507(5) -0.6325(3) 0.070(2) Uani 1 1 d . . .
H39 H 1.1767 0.7370 -0.5840 0.084 Uiso 1 1 calc R U .
C40 C 1.1597(5) 0.6704(5) -0.6550(3) 0.0511(16) Uani 1 1 d . . .
C41 C 1.1071(5) 0.6932(5) -0.7246(4) 0.0573(17) Uani 1 1 d . . .
H41 H 1.1147 0.6415 -0.7404 0.069 Uiso 1 1 calc R U .
C42 C 1.0425(5) 0.7920(5) -0.7723(4) 0.0584(18) Uani 1 1 d . . .
H42 H 1.0062 0.8052 -0.8181 0.070 Uiso 1 1 calc R U .
C43 C 1.6971(6) 0.2499(6) -0.8182(4) 0.073(2) Uani 1 1 d . . .
C44 C 0.9682(4) 0.9754(5) -0.8076(3) 0.0549(19) Uani 1 1 d . . .
O1 O 1.4833(3) 0.3827(3) -0.3993(3) 0.0664(6) Uani 1 1 d . . .
O2 O 1.1746(3) 0.3729(3) -0.3780(2) 0.0664(6) Uani 1 1 d . . .
O3 O 1.1820(3) 0.5687(3) -0.4685(2) 0.0617(12) Uani 1 1 d . . .
O4 O 1.4610(3) 0.2814(3) -0.4927(2) 0.0627(13) Uani 1 1 d . . .
O5 O 1.8532(3) 0.0932(4) -0.0678(2) 0.0808(16) Uani 1 1 d . . .
O6 O 1.7718(4) 0.2131(4) -0.0116(3) 0.0728(14) Uani 1 1 d . . .
O7 O 1.7275(4) 0.1635(4) -0.8130(4) 0.099(2) Uani 1 1 d . . .
O8 O 1.7376(4) 0.3034(4) -0.8630(3) 0.0953(19) Uani 1 1 d . . .
O9 O 0.9262(3) 0.9911(3) -0.87305(19) 0.0547(12) Uani 1 1 d . . .
O10 O 1.0024(3) 0.1322(4) 0.0202(3) 0.0696(14) Uani 1 1 d . . .
O11 O 0.9217(4) 0.2910(4) 0.0068(3) 0.0828(16) Uani 1 1 d . . .
O23 O 0.9600(3) 1.0481(3) -0.7872(2) 0.0650(13) Uani 1 1 d . . .
Cd1 Cd 2.0000 0.0000 0.0000 0.0552(2) Uani 1 2 d S . P
Cd2 Cd 0.85782(3) 1.17566(4) -0.90102(3) 0.0619(2) Uani 1 1 d . . .

loop_
_atom_site_aniso_label
_atom_site_aniso_U_11
_atom_site_aniso_U_22
_atom_site_aniso_U_33
_atom_site_aniso_U_23
_atom_site_aniso_U_13
_atom_site_aniso_U_12
C1 0.041(4) 0.104(6) 0.035(3) -0.003(3) 0.000(3) -0.027(4)
C2 0.024(3) 0.069(4) 0.055(3) -0.007(3) -0.007(3) -0.006(3)
C3 0.039(4) 0.054(4) 0.050(3) 0.004(3) -0.002(3) -0.011(3)
C4 0.024(3) 0.078(4) 0.035(3) 0.008(3) -0.002(2) -0.018(3)
C5 0.048(5) 0.235(12) 0.037(4) -0.032(5) -0.003(3) -0.028(6)
C6 0.024(4) 0.214(10) 0.050(4) -0.040(5) 0.003(3) -0.022(5)
C7 0.0516(12) 0.0764(14) 0.0526(10) 0.0028(10) -0.0025(9) -0.0340(11)
C8 0.0516(12) 0.0764(14) 0.0526(10) 0.0028(10) -0.0025(9) -0.0340(11)
C9 0.0516(12) 0.0764(14) 0.0526(10) 0.0028(10) -0.0025(9) -0.0340(11)
C10 0.0516(12) 0.0764(14) 0.0526(10) 0.0028(10) -0.0025(9) -0.0340(11)
C11 0.0516(12) 0.0764(14) 0.0526(10) 0.0028(10) -0.0025(9) -0.0340(11)
C12 0.0516(12) 0.0764(14) 0.0526(10) 0.0028(10) -0.0025(9) -0.0340(11)
C13 0.040(4) 0.059(4) 0.047(3) -0.003(3) -0.002(3) -0.026(3)
C14 0.048(4) 0.064(4) 0.074(4) 0.001(3) 0.011(3) -0.028(4)
C15 0.051(4) 0.072(5) 0.075(5) -0.020(4) 0.025(4) -0.018(4)
C16 0.053(4) 0.071(5) 0.042(3) -0.012(3) 0.007(3) -0.031(4)
C17 0.056(4) 0.060(4) 0.056(4) 0.002(3) 0.014(3) -0.033(4)
C18 0.031(3) 0.066(4) 0.074(4) -0.007(4) 0.009(3) -0.019(3)
C19 0.031(3) 0.046(3) 0.041(3) 0.007(3) -0.005(2) -0.013(3)
C20 0.037(3) 0.048(4) 0.048(3) -0.003(3) 0.000(3) -0.013(3)
C21 0.031(3) 0.062(4) 0.044(3) -0.004(3) 0.004(2) -0.015(3)
C22 0.041(4) 0.050(4) 0.053(3) 0.002(3) -0.004(3) -0.010(3)
C23 0.036(3) 0.043(3) 0.047(3) 0.003(3) -0.006(3) -0.007(3)
C24 0.042(4) 0.055(4) 0.037(3) -0.001(3) 0.000(3) -0.017(3)
C25 0.038(3) 0.051(4) 0.048(3) 0.004(3) -0.002(3) -0.012(3)
C26 0.056(4) 0.049(4) 0.054(4) -0.006(3) 0.012(3) -0.019(3)
C27 0.063(5) 0.049(4) 0.064(4) -0.008(3) 0.012(3) -0.021(3)
C28 0.032(3) 0.063(4) 0.061(4) -0.009(3) 0.020(3) -0.020(3)
C29 0.055(4) 0.060(4) 0.064(4) -0.012(3) 0.026(3) -0.025(3)
C30 0.078(5) 0.060(4) 0.047(3) 0.002(3) 0.025(3) -0.024(4)
C31 0.0516(12) 0.0764(14) 0.0526(10) 0.0028(10) -0.0025(9) -0.0340(11)
C32 0.0516(12) 0.0764(14) 0.0526(10) 0.0028(10) -0.0025(9) -0.0340(11)
C33 0.054(5) 0.081(5) 0.065(4) 0.002(4) 0.003(4) -0.001(4)
C34 0.084(7) 0.084(6) 0.081(5) 0.011(4) 0.018(5) -0.019(5)
C35 0.012(3) 0.065(4) 0.045(3) 0.019(3) 0.002(2) 0.004(3)
C36 0.057(5) 0.103(6) 0.046(3) -0.015(4) 0.002(3) -0.051(5)
C37 0.050(4) 0.056(4) 0.021(2) -0.005(2) 0.005(2) -0.012(3)
C38 0.061(4) 0.047(4) 0.047(3) -0.004(3) -0.007(3) -0.010(3)
C39 0.069(5) 0.078(5) 0.029(3) -0.001(3) -0.012(3) -0.017(4)
C40 0.050(4) 0.052(4) 0.034(3) -0.008(3) -0.008(3) -0.012(3)
C41 0.054(4) 0.052(4) 0.048(3) -0.008(3) -0.003(3) -0.017(3)
C42 0.051(4) 0.059(4) 0.039(3) -0.009(3) -0.008(3) -0.008(3)
C43 0.083(6) 0.079(5) 0.039(3) -0.008(3) 0.030(3) -0.041(5)
C44 0.045(4) 0.042(3) 0.033(3) 0.009(3) 0.019(3) -0.007(3)
O1 0.0516(12) 0.0764(14) 0.0526(10) 0.0028(10) -0.0025(9) -0.0340(11)
O2 0.0516(12) 0.0764(14) 0.0526(10) 0.0028(10) -0.0025(9) -0.0340(11)
O3 0.048(3) 0.062(3) 0.044(2) -0.006(2) 0.000(2) -0.011(2)
O4 0.047(3) 0.041(2) 0.052(2) 0.0160(18) -0.0010(19) -0.0075(19)
O5 0.041(3) 0.118(4) 0.041(2) -0.017(3) -0.007(2) -0.009(3)
O6 0.053(3) 0.069(3) 0.081(3) -0.015(3) -0.011(3) -0.021(3)
O7 0.087(4) 0.053(3) 0.115(4) -0.019(3) 0.054(3) -0.020(3)
O8 0.095(4) 0.082(4) 0.094(4) -0.038(3) 0.062(3) -0.039(3)
O9 0.043(2) 0.056(2) 0.0180(16) 0.0121(16) 0.0050(16) -0.0066(19)
O10 0.036(3) 0.095(4) 0.053(2) 0.003(2) 0.0060(19) -0.035(3)
O11 0.076(4) 0.109(4) 0.076(3) -0.044(3) 0.047(3) -0.055(3)
O23 0.070(3) 0.053(3) 0.038(2) -0.002(2) 0.003(2) -0.012(2)
Cd1 0.0277(3) 0.0755(5) 0.0288(3) 0.0001(3) 0.0007(2) -0.0118(3)
Cd2 0.0362(3) 0.0583(3) 0.0511(3) 0.0039(2) 0.0080(2) -0.0103(2)

loop_
_atom_type_symbol
_atom_type_description
_atom_type_scat_dispersion_real
_atom_type_scat_dispersion_imag
_atom_type_scat_source
C C 0.0033 0.0016 'International Tables Vol C Tables 4.2.6.8 and 6.1.1.4'
O O 0.0106 0.0060 'International Tables Vol C Tables 4.2.6.8 and 6.1.1.4'
Cd Cd -0.8075 1.2024 'International Tables Vol C Tables 4.2.6.8 and 6.1.1.4'
H H 0.0000 0.0000 'International Tables Vol C Tables 4.2.6.8 and 6.1.1.4'

loop_
_geom_angle_atom_site_label_1
_geom_angle_atom_site_label_2
_geom_angle_atom_site_label_3
_geom_angle
_geom_angle_site_symmetry_1
_geom_angle_site_symmetry_3
C6 C1 C2 119.3(6) . .
C6 C1 C35 121.8(6) . .
C2 C1 C35 118.9(6) . .
C3 C2 C1 120.4(7) . .
C3 C2 H2 119.8 . .
C1 C2 H2 119.8 . .
C2 C3 C4 121.7(6) . .
C2 C3 H3 119.1 . .
C4 C3 H3 119.1 . .
C5 C4 C3 116.2(6) . .
C5 C4 C7 122.0(7) . .
C3 C4 C7 121.8(6) . .
C4 C5 C6 122.7(7) . .
C4 C5 H5 118.7 . .
C6 C5 H5 118.7 . .
C1 C6 C5 119.2(7) . .
C1 C6 H6 120.4 . .
C5 C6 H6 120.4 . .
C8 C7 C12 117.7(6) . .
C8 C7 C4 124.4(6) . .
C12 C7 C4 117.9(5) . .
O1 C8 C7 121.8(6) . .
O1 C8 C9 117.2(5) . .
C7 C8 C9 121.0(6) . .
C10 C9 C8 119.5(6) . .
C10 C9 C19 120.6(6) . .
C8 C9 C19 119.9(6) . .
O2 C10 C9 119.1(5) . .
O2 C10 C11 120.5(6) . .
C9 C10 C11 120.4(6) . .
C12 C11 C10 117.5(6) . .
C12 C11 C13 118.4(6) . .
C10 C11 C13 124.0(6) . .
C11 C12 C7 123.7(6) . .
C11 C12 H12 118.1 . .
C7 C12 H12 118.1 . .
C18 C13 C14 116.7(6) . .
C18 C13 C11 120.9(6) . .
C14 C13 C11 122.3(6) . .
C13 C14 C15 122.0(6) . .
C13 C14 H14 119.0 . .
C15 C14 H14 119.0 . .
C16 C15 C14 119.2(6) . .
C16 C15 H15 120.4 . .
C14 C15 H15 120.4 . .
C15 C16 C17 119.9(6) . .
C15 C16 C36 121.1(7) . .
C17 C16 C36 119.0(6) . .
C18 C17 C16 119.1(6) . .
C18 C17 H17 120.4 . .
C16 C17 H17 120.4 . .
C13 C18 C17 122.9(6) . .
C13 C18 H18 118.5 . .
C17 C18 H18 118.5 . .
C20 C19 C24 119.7(5) . .
C20 C19 C9 120.0(5) . .
C24 C19 C9 120.2(6) . .
O4 C20 C19 119.8(5) . .
O4 C20 C21 119.7(5) . .
C19 C20 C21 120.2(5) . .
C22 C21 C20 118.3(6) . .
C22 C21 C25 120.2(5) . .
C20 C21 C25 121.0(5) . .
C21 C22 C23 123.1(6) . .
C21 C22 H22 118.4 . .
C23 C22 H22 118.4 . .
C22 C23 C24 117.1(5) . .
C22 C23 C40 117.0(5) . .
C24 C23 C40 125.8(6) . .
C19 C24 O3 117.3(5) . .
C19 C24 C23 121.4(6) . .
O3 C24 C23 121.1(5) . .
C30 C25 C26 118.7(6) . .
C30 C25 C21 118.6(6) . .
C26 C25 C21 122.6(5) . .
C27 C26 C25 119.5(6) . .
C27 C26 H26 120.3 . .
C25 C26 H26 120.3 . .
C26 C27 C28 120.5(6) . .
C26 C27 H27 119.7 . .
C28 C27 H27 119.7 . .
C29 C28 C27 118.3(6) . .
C29 C28 C43 123.0(6) . .
C27 C28 C43 118.7(6) . .
C28 C29 C30 121.0(6) . .
C28 C29 H29 119.5 . .
C30 C29 H29 119.5 . .
C29 C30 C25 121.4(7) . .
C29 C30 H30 119.3 . .
C25 C30 H30 119.3 . .
O1 C31 H31A 109.5 . .
O1 C31 H31B 109.5 . .
H31A C31 H31B 109.5 . .
O1 C31 H31C 109.5 . .
H31A C31 H31C 109.5 . .
H31B C31 H31C 109.5 . .
O2 C32 H32A 109.5 . .
O2 C32 H32B 109.5 . .
H32A C32 H32B 109.5 . .
O2 C32 H32C 109.5 . .
H32A C32 H32C 109.5 . .
H32B C32 H32C 109.5 . .
O3 C33 H33A 109.5 . .
O3 C33 H33B 109.5 . .
H33A C33 H33B 109.5 . .
O3 C33 H33C 109.5 . .
H33A C33 H33C 109.5 . .
H33B C33 H33C 109.5 . .
O4 C34 H34A 109.5 . .
O4 C34 H34B 109.5 . .
H34A C34 H34B 109.5 . .
O4 C34 H34C 109.5 . .
H34A C34 H34C 109.5 . .
H34B C34 H34C 109.5 . .
O6 C35 O5 129.9(6) . .
O6 C35 C1 116.1(6) . .
O5 C35 C1 113.9(8) . .
O10 C36 O11 120.1(6) . .
O10 C36 C16 120.1(7) . .
O11 C36 C16 119.8(7) . .
C42 C37 C38 121.1(6) . .
C42 C37 C44 118.9(6) . .
C38 C37 C44 120.0(6) . .
C39 C38 C37 117.9(7) . .
C39 C38 H38 121.0 . .
C37 C38 H38 121.0 . .
C38 C39 C40 122.1(6) . .
C38 C39 H39 118.9 . .
C40 C39 H39 118.9 . .
C41 C40 C39 117.2(6) . .
C41 C40 C23 121.8(6) . .
C39 C40 C23 120.9(6) . .
C40 C41 C42 121.8(7) . .
C40 C41 H41 119.1 . .
C42 C41 H41 119.1 . .
C37 C42 C41 119.8(6) . .
C37 C42 H42 120.1 . .
C41 C42 H42 120.1 . .
O7 C43 O8 121.1(7) . .
O7 C43 C28 121.6(6) . .
O8 C43 C28 117.2(7) . .
O7 C43 Cd2 62.0(4) . 1_645
O8 C43 Cd2 59.2(4) . 1_645
C28 C43 Cd2 175.9(6) . 1_645
O9 C44 O23 122.4(5) . .
O9 C44 C37 119.3(7) . .
O23 C44 C37 118.3(6) . .
O9 C44 Cd2 66.0(3) . .
O23 C44 Cd2 56.3(3) . .
C37 C44 Cd2 174.5(6) . .
C31 O1 C8 117.5(6) . .
C10 O2 C32 116.5(5) . .
C24 O3 C33 114.7(5) . .
C20 O4 C34 114.1(5) . .
C35 O5 Cd1 129.8(5) . .
C35 O6 Cd2 133.9(4) . 1_646
C43 O7 Cd2 90.9(4) . 1_645
C43 O8 Cd2 93.1(5) . 1_645
C44 O9 Cd1 124.0(3) . 1_464
C44 O9 Cd2 86.8(4) . .
Cd1 O9 Cd2 95.41(12) 1_464 .
C36 O10 Cd1 145.6(4) . 1_455
C36 O10 Cd2 93.5(4) . 1_546
Cd1 O10 Cd2 99.05(17) 1_455 1_546
C36 O11 Cd2 91.7(4) . 1_546
C44 O23 Cd2 95.7(3) . .
O5 Cd1 O5 180.0 2_955 .
O5 Cd1 O9 90.52(14) 2_955 2_864
O5 Cd1 O9 89.48(14) . 2_864
O5 Cd1 O9 89.48(14) 2_955 1_646
O5 Cd1 O9 90.52(14) . 1_646
O9 Cd1 O9 180.0(2) 2_864 1_646
O5 Cd1 O10 93.83(19) 2_955 2_855
O5 Cd1 O10 86.17(19) . 2_855
O9 Cd1 O10 78.31(15) 2_864 2_855
O9 Cd1 O10 101.69(15) 1_646 2_855
O5 Cd1 O10 86.17(19) 2_955 1_655
O5 Cd1 O10 93.83(19) . 1_655
O9 Cd1 O10 101.69(15) 2_864 1_655
O9 Cd1 O10 78.31(15) 1_646 1_655
O10 Cd1 O10 180.0(3) 2_855 1_655
O6 Cd2 O8 94.1(2) 1_464 1_465
O6 Cd2 O23 145.5(2) 1_464 .
O8 Cd2 O23 111.17(19) 1_465 .
O6 Cd2 O7 90.9(2) 1_464 1_465
O8 Cd2 O7 54.86(18) 1_465 1_465
O23 Cd2 O7 85.36(19) . 1_465
O6 Cd2 O10 88.16(18) 1_464 1_564
O8 Cd2 O10 143.82(19) 1_465 1_564
O23 Cd2 O10 84.86(15) . 1_564
O7 Cd2 O10 161.31(19) 1_465 1_564
O6 Cd2 O11 86.70(19) 1_464 1_564
O8 Cd2 O11 89.49(18) 1_465 1_564
O23 Cd2 O11 115.54(19) . 1_564
O7 Cd2 O11 144.04(19) 1_465 1_564
O10 Cd2 O11 54.54(17) 1_564 1_564
O6 Cd2 O9 90.49(16) 1_464 .
O8 Cd2 O9 143.16(15) 1_465 .
O23 Cd2 O9 55.21(16) . .
O7 Cd2 O9 88.58(16) 1_465 .
O10 Cd2 O9 72.77(15) 1_564 .
O11 Cd2 O9 127.29(15) 1_564 .
O6 Cd2 C43 93.4(2) 1_464 1_465
O8 Cd2 C43 27.8(2) 1_465 1_465
O23 Cd2 C43 98.41(19) . 1_465
O7 Cd2 C43 27.11(19) 1_465 1_465
O10 Cd2 C43 171.5(2) 1_564 1_465
O11 Cd2 C43 117.2(2) 1_564 1_465
O9 Cd2 C43 115.52(19) . 1_465
O6 Cd2 C44 117.6(2) 1_464 .
O8 Cd2 C44 131.09(18) 1_465 .
O23 Cd2 C44 27.99(18) . .
O7 Cd2 C44 86.48(17) 1_465 .
O10 Cd2 C44 77.46(16) 1_564 .
O11 Cd2 C44 126.02(19) 1_564 .
O9 Cd2 C44 27.21(18) . .
C43 Cd2 C44 109.01(19) 1_465 .

loop_
_geom_bond_atom_site_label_1
_geom_bond_atom_site_label_2
_geom_bond_distance
_geom_bond_site_symmetry_2
C1 C6 1.349(10) .
C1 C2 1.370(9) .
C1 C35 1.567(9) .
C2 C3 1.357(8) .
C2 H2 0.9300 .
C3 C4 1.372(9) .
C3 H3 0.9300 .
C4 C5 1.365(10) .
C4 C7 1.507(9) .
C5 C6 1.376(10) .
C5 H5 0.9300 .
C6 H6 0.9300 .
C7 C8 1.375(8) .
C7 C12 1.393(9) .
C8 O1 1.375(7) .
C8 C9 1.393(9) .
C9 C10 1.389(9) .
C9 C19 1.510(8) .
C10 O2 1.381(8) .
C10 C11 1.411(8) .
C11 C12 1.358(9) .
C11 C13 1.470(8) .
C12 H12 0.9300 .
C13 C18 1.360(8) .
C13 C14 1.394(9) .
C14 C15 1.400(9) .
C14 H14 0.9300 .
C15 C16 1.367(9) .
C15 H15 0.9300 .
C16 C17 1.390(9) .
C16 C36 1.475(9) .
C17 C18 1.387(8) .
C17 H17 0.9300 .
C18 H18 0.9300 .
C19 C20 1.387(8) .
C19 C24 1.389(8) .
C20 O4 1.376(6) .
C20 C21 1.410(8) .
C21 C22 1.374(8) .
C21 C25 1.510(8) .
C22 C23 1.395(8) .
C22 H22 0.9300 .
C23 C24 1.398(7) .
C23 C40 1.470(8) .
C24 O3 1.396(7) .
C25 C30 1.386(8) .
C25 C26 1.393(9) .
C26 C27 1.391(9) .
C26 H26 0.9300 .
C27 C28 1.417(8) .
C27 H27 0.9300 .
C28 C29 1.369(9) .
C28 C43 1.509(9) .
C29 C30 1.369(9) .
C29 H29 0.9300 .
C30 H30 0.9300 .
C31 O1 1.235(7) .
C31 H31A 0.9600 .
C31 H31B 0.9600 .
C31 H31C 0.9600 .
C32 O2 1.437(8) .
C32 H32A 0.9600 .
C32 H32B 0.9600 .
C32 H32C 0.9600 .
C33 O3 1.452(8) .
C33 H33A 0.9600 .
C33 H33B 0.9600 .
C33 H33C 0.9600 .
C34 O4 1.417(9) .
C34 H34A 0.9600 .
C34 H34B 0.9600 .
C34 H34C 0.9600 .
C35 O6 1.246(8) .
C35 O5 1.259(8) .
C36 O10 1.267(8) .
C36 O11 1.277(9) .
C37 C42 1.357(9) .
C37 C38 1.401(8) .
C37 C44 1.514(8) .
C38 C39 1.393(8) .
C38 H38 0.9300 .
C39 C40 1.407(9) .
C39 H39 0.9300 .
C40 C41 1.374(8) .
C41 C42 1.399(8) .
C41 H41 0.9300 .
C42 H42 0.9300 .
C43 O7 1.219(9) .
C43 O8 1.248(8) .
C43 Cd2 2.676(7) 1_645
C44 O9 1.262(8) .
C44 O23 1.299(8) .
C44 Cd2 2.755(6) .
O5 Cd1 2.223(4) .
O6 Cd2 2.198(5) 1_646
O7 Cd2 2.363(5) 1_645
O8 Cd2 2.301(5) 1_645
O9 Cd1 2.305(3) 1_464
O9 Cd2 2.521(4) .
O10 Cd1 2.309(6) 1_455
O10 Cd2 2.387(4) 1_546
O11 Cd2 2.422(5) 1_546
O23 Cd2 2.304(4) .
Cd1 O5 2.223(4) 2_955
Cd1 O9 2.305(3) 2_864
Cd1 O9 2.305(3) 1_646
Cd1 O10 2.309(6) 2_855
Cd1 O10 2.309(6) 1_655
Cd2 O6 2.198(5) 1_464
Cd2 O8 2.301(5) 1_465
Cd2 O7 2.363(5) 1_465
Cd2 O10 2.387(4) 1_564
Cd2 O11 2.422(5) 1_564
Cd2 C43 2.676(7) 1_465

loop_
_geom_torsion_atom_site_label_1
_geom_torsion_atom_site_label_2
_geom_torsion_atom_site_label_3
_geom_torsion_atom_site_label_4
_geom_torsion
_geom_torsion_site_symmetry_4
C6 C1 C2 C3 6.1(12) .
C35 C1 C2 C3 -174.8(6) .
C1 C2 C3 C4 -2.6(10) .
C2 C3 C4 C5 -4.0(10) .
C2 C3 C4 C7 174.3(6) .
C3 C4 C5 C6 7.3(15) .
C7 C4 C5 C6 -170.9(9) .
C2 C1 C6 C5 -2.9(14) .
C35 C1 C6 C5 178.0(9) .
C4 C5 C6 C1 -4.0(17) .
C5 C4 C7 C8 -49.3(12) .
C3 C4 C7 C8 132.6(8) .
C5 C4 C7 C12 130.9(9) .
C3 C4 C7 C12 -47.2(10) .
C12 C7 C8 O1 -179.8(7) .
C4 C7 C8 O1 0.4(12) .
C12 C7 C8 C9 -3.3(12) .
C4 C7 C8 C9 176.9(7) .
O1 C8 C9 C10 -180.0(7) .
C7 C8 C9 C10 3.4(12) .
O1 C8 C9 C19 -0.5(11) .
C7 C8 C9 C19 -177.1(7) .
C8 C9 C10 O2 179.1(7) .
C19 C9 C10 O2 -0.4(11) .
C8 C9 C10 C11 -1.3(12) .
C19 C9 C10 C11 179.2(7) .
O2 C10 C11 C12 178.8(7) .
C9 C10 C11 C12 -0.8(12) .
O2 C10 C11 C13 -4.8(12) .
C9 C10 C11 C13 175.6(7) .
C10 C11 C12 C7 0.9(12) .
C13 C11 C12 C7 -175.7(7) .
C8 C7 C12 C11 1.1(12) .
C4 C7 C12 C11 -179.1(7) .
C12 C11 C13 C18 -59.5(10) .
C10 C11 C13 C18 124.2(8) .
C12 C11 C13 C14 117.1(8) .
C10 C11 C13 C14 -59.3(11) .
C18 C13 C14 C15 2.8(11) .
C11 C13 C14 C15 -173.9(7) .
C13 C14 C15 C16 -2.7(12) .
C14 C15 C16 C17 -1.0(11) .
C14 C15 C16 C36 -179.2(7) .
C15 C16 C17 C18 4.5(11) .
C36 C16 C17 C18 -177.3(6) .
C14 C13 C18 C17 0.9(11) .
C11 C13 C18 C17 177.6(7) .
C16 C17 C18 C13 -4.5(11) .
C10 C9 C19 C20 -117.9(8) .
C8 C9 C19 C20 62.7(10) .
C10 C9 C19 C24 66.0(10) .
C8 C9 C19 C24 -113.4(8) .
C24 C19 C20 O4 175.4(6) .
C9 C19 C20 O4 -0.7(10) .
C24 C19 C20 C21 1.4(10) .
C9 C19 C20 C21 -174.7(6) .
O4 C20 C21 C22 -175.9(6) .
C19 C20 C21 C22 -1.9(10) .
O4 C20 C21 C25 -3.5(10) .
C19 C20 C21 C25 170.5(6) .
C20 C21 C22 C23 1.4(11) .
C25 C21 C22 C23 -171.1(7) .
C21 C22 C23 C24 -0.4(11) .
C21 C22 C23 C40 176.4(7) .
C20 C19 C24 O3 -176.2(6) .
C9 C19 C24 O3 -0.1(9) .
C20 C19 C24 C23 -0.4(10) .
C9 C19 C24 C23 175.7(6) .
C22 C23 C24 C19 -0.1(10) .
C40 C23 C24 C19 -176.6(7) .
C22 C23 C24 O3 175.5(6) .
C40 C23 C24 O3 -1.0(11) .
C22 C21 C25 C30 37.4(10) .
C20 C21 C25 C30 -134.8(7) .
C22 C21 C25 C26 -138.8(7) .
C20 C21 C25 C26 48.9(10) .
C30 C25 C26 C27 7.8(10) .
C21 C25 C26 C27 -175.9(6) .
C25 C26 C27 C28 -2.6(11) .
C26 C27 C28 C29 -3.6(11) .
C26 C27 C28 C43 176.6(7) .
C27 C28 C29 C30 4.5(11) .
C43 C28 C29 C30 -175.7(7) .
C28 C29 C30 C25 0.9(12) .
C26 C25 C30 C29 -7.1(11) .
C21 C25 C30 C29 176.5(7) .
C6 C1 C35 O6 159.5(8) .
C2 C1 C35 O6 -19.6(10) .
C6 C1 C35 O5 -22.5(10) .
C2 C1 C35 O5 158.5(6) .
C15 C16 C36 O10 160.9(7) .
C17 C16 C36 O10 -17.3(10) .
C15 C16 C36 O11 -21.1(10) .
C17 C16 C36 O11 160.7(7) .
C42 C37 C38 C39 0.6(9) .
C44 C37 C38 C39 -178.0(6) .
C37 C38 C39 C40 2.6(10) .
C38 C39 C40 C41 -3.4(10) .
C38 C39 C40 C23 173.6(6) .
C22 C23 C40 C41 48.0(9) .
C24 C23 C40 C41 -135.5(7) .
C22 C23 C40 C39 -128.8(7) .
C24 C23 C40 C39 47.8(10) .
C39 C40 C41 C42 1.0(10) .
C23 C40 C41 C42 -175.9(6) .
C38 C37 C42 C41 -2.9(9) .
C44 C37 C42 C41 175.7(6) .
C40 C41 C42 C37 2.1(10) .
C29 C28 C43 O7 -170.0(8) .
C27 C28 C43 O7 9.8(12) .
C29 C28 C43 O8 9.8(11) .
C27 C28 C43 O8 -170.4(7) .
C42 C37 C44 O9 -1.4(8) .
C38 C37 C44 O9 177.2(5) .
C42 C37 C44 O23 -179.7(5) .
C38 C37 C44 O23 -1.1(8) .
C7 C8 O1 C31 -67.5(9) .
C9 C8 O1 C31 115.9(8) .
C9 C10 O2 C32 114.0(7) .
C11 C10 O2 C32 -65.6(9) .
C19 C24 O3 C33 -120.4(6) .
C23 C24 O3 C33 63.8(8) .
C19 C20 O4 C34 72.3(8) .
C21 C20 O4 C34 -113.7(7) .
O6 C35 O5 Cd1 -1.5(11) .
C1 C35 O5 Cd1 -179.3(4) .
O5 C35 O6 Cd2 -10.7(11) 1_646
C1 C35 O6 Cd2 167.0(4) 1_646
O8 C43 O7 Cd2 2.3(9) 1_645
C28 C43 O7 Cd2 -177.9(7) 1_645
O7 C43 O8 Cd2 -2.3(9) 1_645
C28 C43 O8 Cd2 177.8(6) 1_645
O23 C44 O9 Cd1 93.9(6) 1_464
C37 C44 O9 Cd1 -84.4(6) 1_464
Cd2 C44 O9 Cd1 94.3(3) 1_464
O23 C44 O9 Cd2 -0.5(5) .
C37 C44 O9 Cd2 -178.7(5) .
O11 C36 O10 Cd1 116.1(8) 1_455
C16 C36 O10 Cd1 -65.9(10) 1_455
O11 C36 O10 Cd2 4.5(7) 1_546
C16 C36 O10 Cd2 -177.5(5) 1_546
O10 C36 O11 Cd2 -4.4(7) 1_546
C16 C36 O11 Cd2 177.6(5) 1_546
O9 C44 O23 Cd2 0.5(6) .
C37 C44 O23 Cd2 178.8(4) .
